data_4100479
loop_
_publ_author_name
'Lambert, C.'
'Schelter, J.'
'Amthor, S.'
'Coropceanu, V.'
'Br\'edas, J.-L.'
'Gruhn, N. E.'

_journal_name_full 'Journal of the American Chemical Society'
_journal_paper_doi 10.1021/ja0512531
_journal_year 2005
_chemical_formula_sum 'C95 H108 Fe4 N0 O19'
_chemical_formula_weight 1777.21
_space_group_IT_number 14
_symmetry_cell_setting monoclinic
_symmetry_space_group_name_Hall '-P 2ybc'
_symmetry_space_group_name_H-M 'P 1 21/c 1'
_cell_angle_alpha 90.00
_cell_angle_beta 101.969(4)
_cell_angle_gamma 90.00
_cell_formula_units_Z 4
_cell_length_a 17.4220(10)
_cell_length_b 14.7720(13)
_cell_length_c 36.703(2)
_cell_measurement_temperature 173(2)
_cell_volume 9240.4(11)
_diffrn_ambient_temperature 173(2)
_exptl_crystal_density_diffrn 1.277
_cod_original_sg_symbol_H-M 'P 21/c'
_cod_database_code 4100479

loop_
_symmetry_equiv_pos_as_xyz
'x, y, z'
'-x, y+1/2, -z+1/2'
'-x, -y, -z'
'x, -y-1/2, z-1/2'

loop_
_atom_site_label
_atom_site_type_symbol
_atom_site_fract_x
_atom_site_fract_y
_atom_site_fract_z
_atom_site_U_iso_or_equiv
_atom_site_adp_type
_atom_site_occupancy
_atom_site_symmetry_multiplicity
_atom_site_calc_flag
_atom_site_refinement_flags
_atom_site_disorder_assembly
_atom_site_disorder_group
Fe1 Fe 0.19493(2) 0.63266(2) 0.071262(10) 0.02209(10) Uani 1 1 d . . .
Fe2 Fe 0.29763(2) 0.64642(2) 0.152351(10) 0.02169(10) Uani 1 1 d . . .
Fe3 Fe 0.23316(2) 0.82429(2) 0.108054(10) 0.02317(10) Uani 1 1 d . . .
Fe4 Fe 0.36526(2) 0.70496(2) 0.084530(10) 0.02367(10) Uani 1 1 d . . .
O5 O 0.19121(9) 0.69793(11) 0.12147(5) 0.0215(4) Uani 1 1 d . . .
O6 O 0.34673(9) 0.76551(11) 0.13196(5) 0.0225(4) Uani 1 1 d . . .
O8 O 0.25858(9) 0.75679(11) 0.06025(5) 0.0227(4) Uani 1 1 d . . .
O7 O 0.30843(9) 0.59227(11) 0.09901(5) 0.0216(4) Uani 1 1 d . . .
O9 O 0.24158(10) 0.52465(12) 0.16343(5) 0.0264(4) Uani 1 1 d . . .
O4 O 0.09122(10) 0.69789(12) 0.04434(5) 0.0274(4) Uani 1 1 d . . .
O11 O 0.22077(11) 0.87240(12) 0.16058(5) 0.0293(4) Uani 1 1 d . . .
O10 O 0.32248(10) 0.48381(13) 0.21610(5) 0.0309(4) Uani 1 1 d . . .
O12 O 0.19923(12) 1.02005(13) 0.15150(5) 0.0368(5) Uani 1 1 d . . .
O3 O 0.05325(11) 0.62131(13) -0.00829(5) 0.0348(5) Uani 1 1 d . . .
O2 O 0.45792(11) 0.77536(13) 0.06249(6) 0.0355(5) Uani 1 1 d . . .
C1 C -0.02421(15) 0.74704(19) 0.00379(8) 0.0294(6) Uani 1 1 d . . .
C2 C -0.08184(15) 0.6734(2) 0.05410(8) 0.0315(7) Uani 1 1 d . . .
C3 C 0.63880(16) 0.69459(19) 0.07394(8) 0.0312(6) Uani 1 1 d . . .
C4 C 0.04498(15) 0.68278(18) 0.01322(7) 0.0255(6) Uani 1 1 d . . .
C5 C -0.02620(17) 0.8147(2) -0.02315(9) 0.0369(7) Uani 1 1 d . . .
C6 C 0.14119(17) 0.93896(19) 0.22590(8) 0.0347(7) Uani 1 1 d . . .
C7 C 0.20931(15) 0.95230(18) 0.17176(8) 0.0263(6) Uani 1 1 d . . .
C8 C 0.56271(15) 0.66422(18) 0.01137(8) 0.0288(6) Uani 1 1 d . . .
C9 C 0.42434(17) 0.9415(2) 0.24047(8) 0.0371(7) Uani 1 1 d . . .
H9 H 0.4222 0.8932 0.2573 0.044 Uiso 1 1 calc R . .
C10 C 0.56610(15) 0.68904(18) 0.04848(7) 0.0259(6) Uani 1 1 d . . .
C11 C 0.49084(15) 0.69973(19) 0.06215(7) 0.0250(6) Uani 1 1 d . . .
C12 C 0.35655(17) 0.99071(19) 0.22614(8) 0.0334(7) Uani 1 1 d . . .
C13 C 0.03994(18) 0.8299(2) -0.04275(8) 0.0381(7) Uani 1 1 d . . .
C14 C 0.26328(15) 0.47277(18) 0.19145(7) 0.0251(6) Uani 1 1 d . . .
C15 C 0.64689(16) 0.71379(19) 0.11443(8) 0.0326(7) Uani 1 1 d . . .
C16 C 0.21030(17) 0.95766(18) 0.21299(8) 0.0314(6) Uani 1 1 d . . .
O1 O 0.46062(12) 0.63142(13) 0.07330(6) 0.0423(5) Uani 1 1 d . . .
C17 C 0.36182(18) 1.0613(2) 0.20156(9) 0.0413(8) Uani 1 1 d . . .
H17 H 0.3166 1.0963 0.1915 0.050 Uiso 1 1 calc R . .
C18 C -0.08342(16) 0.74325(19) 0.02486(8) 0.0332(7) Uani 1 1 d . . .
C19 C 0.48869(16) 0.64953(19) -0.01607(7) 0.0287(6) Uani 1 1 d . . .
C20 C 0.28164(17) 0.97022(19) 0.23837(8) 0.0353(7) Uani 1 1 d . . .
C21 C 0.12499(19) 0.6246(2) 0.28449(9) 0.0400(7) Uani 1 1 d . . .
C22 C -0.14346(17) 0.8058(2) 0.01802(10) 0.0444(8) Uani 1 1 d . . .
H22 H -0.1832 0.8039 0.0323 0.053 Uiso 1 1 calc R . .
C23 C -0.0736(2) 0.4700(3) 0.13982(9) 0.0562(10) Uani 1 1 d . . .
H23A H -0.0198 0.4469 0.1464 0.084 Uiso 1 1 calc R . .
H23B H -0.1095 0.4202 0.1306 0.084 Uiso 1 1 calc R . .
H23C H -0.0880 0.4968 0.1619 0.084 Uiso 1 1 calc R . .
C24 C 0.14302(16) 0.47894(19) 0.23742(8) 0.0315(6) Uani 1 1 d . . .
C25 C 0.15094(16) 0.39897(19) 0.21362(8) 0.0324(7) Uani 1 1 d . . .
C26 C 0.6956(2) 0.6596(2) 0.14006(9) 0.0479(8) Uani 1 1 d . . .
H26 H 0.7221 0.6104 0.1315 0.057 Uiso 1 1 calc R . .
C27 C 0.47953(17) 0.5707(2) -0.03783(8) 0.0345(7) Uani 1 1 d . . .
H27 H 0.5199 0.5264 -0.0337 0.041 Uiso 1 1 calc R . .
C28 C 0.2835(2) 0.9626(2) 0.27642(9) 0.0459(8) Uani 1 1 d . . .
H28 H 0.3318 0.9701 0.2938 0.055 Uiso 1 1 calc R . .
C29 C -0.07885(16) 0.5411(2) 0.10989(8) 0.0388(7) Uani 1 1 d . . .
C30 C 0.0205(2) 0.8470(2) 0.20661(9) 0.0444(8) Uani 1 1 d . . .
H30 H 0.0433 0.8036 0.2248 0.053 Uiso 1 1 calc R . .
C31 C 0.70396(17) 0.6546(2) 0.02405(9) 0.0428(8) Uani 1 1 d . . .
H31 H 0.7511 0.6433 0.0156 0.051 Uiso 1 1 calc R . .
C32 C -0.08868(19) 0.8762(2) -0.02955(10) 0.0507(9) Uani 1 1 d . . .
H32 H -0.0911 0.9218 -0.0480 0.061 Uiso 1 1 calc R . .
C33 C 0.60971(17) 0.7857(2) 0.12802(8) 0.0387(7) Uani 1 1 d . . .
H33 H 0.5768 0.8249 0.1111 0.046 Uiso 1 1 calc R . .
C34 C 0.19188(18) 0.5721(2) 0.29119(9) 0.0416(8) Uani 1 1 d . . .
H34 H 0.2326 0.5855 0.3120 0.050 Uiso 1 1 calc R . .
C35 C 0.49502(18) 0.9622(2) 0.23046(9) 0.0422(8) Uani 1 1 d . . .
H35 H 0.5405 0.9279 0.2407 0.051 Uiso 1 1 calc R . .
C36 C 0.02863(17) 0.9833(2) 0.17375(9) 0.0387(7) Uani 1 1 d . . .
H36 H 0.0567 1.0355 0.1689 0.046 Uiso 1 1 calc R . .
C37 C 0.35293(18) 0.6192(2) -0.07181(8) 0.0407(8) Uani 1 1 d . . .
C38 C -0.08505(16) 0.6979(2) 0.09042(9) 0.0381(7) Uani 1 1 d . . .
H38 H -0.0883 0.7600 0.0966 0.046 Uiso 1 1 calc R . .
C39 C -0.07700(16) 0.5815(2) 0.04633(8) 0.0333(7) Uani 1 1 d . . .
H39 H -0.0738 0.5629 0.0219 0.040 Uiso 1 1 calc R . .
C40 C 0.20097(17) 0.5001(2) 0.26817(8) 0.0376(7) Uani 1 1 d . . .
H40 H 0.2476 0.4649 0.2736 0.045 Uiso 1 1 calc R . .
C41 C 0.4193(2) 0.3015(2) 0.14985(12) 0.0577(10) Uani 1 1 d . . .
H41 H 0.4721 0.3154 0.1612 0.069 Uiso 1 1 calc R . .
C42 C 0.7064(2) 0.6757(2) 0.17805(10) 0.0585(10) Uani 1 1 d . . .
H42 H 0.7407 0.6379 0.1950 0.070 Uiso 1 1 calc R . .
C43 C 0.2827(2) 0.29941(18) 0.15273(9) 0.0385(7) Uani 1 1 d . . .
C44 C 0.6677(2) 0.7463(2) 0.19151(9) 0.0463(8) Uani 1 1 d . . .
C45 C 0.09888(19) 0.3276(2) 0.21290(10) 0.0472(8) Uani 1 1 d . . .
H45 H 0.0579 0.3323 0.2263 0.057 Uiso 1 1 calc R . .
C46 C 0.21068(16) 0.39192(18) 0.19301(7) 0.0276(6) Uani 1 1 d . . .
C47 C 0.70706(16) 0.6773(2) 0.06071(9) 0.0394(7) Uani 1 1 d . . .
H47 H 0.7566 0.6812 0.0774 0.047 Uiso 1 1 calc R . .
C48 C -0.09016(18) 0.8937(2) 0.15981(9) 0.0418(8) Uani 1 1 d . . .
C49 C -0.08351(16) 0.6323(2) 0.11764(9) 0.0423(8) Uani 1 1 d . . .
H49 H -0.0857 0.6505 0.1422 0.051 Uiso 1 1 calc R . .
C50 C 0.41344(18) 0.5560(2) -0.06501(8) 0.0402(7) Uani 1 1 d . . .
H50 H 0.4090 0.5020 -0.0793 0.048 Uiso 1 1 calc R . .
C51 C -0.07673(16) 0.5170(2) 0.07361(8) 0.0378(7) Uani 1 1 d . . .
H51 H -0.0751 0.4547 0.0674 0.045 Uiso 1 1 calc R . .
C52 C -0.0548(2) 0.8327(2) 0.18653(9) 0.0462(8) Uani 1 1 d . . .
H52 H -0.0827 0.7802 0.1912 0.055 Uiso 1 1 calc R . .
C53 C 0.6773(3) 0.7606(3) 0.23321(10) 0.0719(12) Uani 1 1 d . . .
H53A H 0.6414 0.7204 0.2428 0.108 Uiso 1 1 calc R . .
H53B H 0.6652 0.8237 0.2381 0.108 Uiso 1 1 calc R . .
H53C H 0.7314 0.7470 0.2456 0.108 Uiso 1 1 calc R . .
C54 C 0.2804(2) 0.6014(3) -0.10149(10) 0.0639(11) Uani 1 1 d . . .
H54A H 0.2432 0.5651 -0.0910 0.096 Uiso 1 1 calc R . .
H54B H 0.2950 0.5684 -0.1222 0.096 Uiso 1 1 calc R . .
H54C H 0.2559 0.6591 -0.1106 0.096 Uiso 1 1 calc R . .
C55 C 0.4708(3) 0.2413(3) 0.09562(14) 0.104(2) Uani 1 1 d . . .
H55A H 0.4504 0.2164 0.0707 0.156 Uiso 1 1 calc R . .
H55B H 0.5051 0.1966 0.1106 0.156 Uiso 1 1 calc R . .
H55C H 0.5007 0.2965 0.0935 0.156 Uiso 1 1 calc R . .
C56 C 0.1463(2) 0.9337(2) 0.26427(9) 0.0473(8) Uani 1 1 d . . .
H56 H 0.1000 0.9224 0.2734 0.057 Uiso 1 1 calc R . .
C57 C 0.0666(2) 0.6022(2) 0.25411(10) 0.0501(9) Uani 1 1 d . . .
H57 H 0.0195 0.6366 0.2491 0.060 Uiso 1 1 calc R . .
C58 C 0.3598(2) 0.3192(2) 0.16886(10) 0.0423(8) Uani 1 1 d . . .
H58 H 0.3721 0.3451 0.1931 0.051 Uiso 1 1 calc R . .
C59 C -0.17393(19) 0.8792(2) 0.13880(11) 0.0556(9) Uani 1 1 d . . .
H59A H -0.2099 0.9132 0.1510 0.083 Uiso 1 1 calc R . .
H59B H -0.1867 0.8146 0.1387 0.083 Uiso 1 1 calc R . .
H59C H -0.1793 0.9005 0.1131 0.083 Uiso 1 1 calc R . .
C60 C 0.08265(18) 0.9088(2) -0.03606(9) 0.0430(8) Uani 1 1 d . . .
H60 H 0.0695 0.9522 -0.0192 0.052 Uiso 1 1 calc R . .
C61 C 0.50036(18) 1.0312(2) 0.20596(9) 0.0427(8) Uani 1 1 d . . .
C62 C -0.14680(19) 0.8710(2) -0.00922(11) 0.0538(10) Uani 1 1 d . . .
H62 H -0.1893 0.9126 -0.0140 0.065 Uiso 1 1 calc R . .
C63 C 0.43243(19) 1.0806(2) 0.19169(10) 0.0465(8) Uani 1 1 d . . .
H63 H 0.4348 1.1286 0.1748 0.056 Uiso 1 1 calc R . .
C64 C -0.04652(18) 0.9690(2) 0.15360(9) 0.0435(8) Uani 1 1 d . . .
H64 H -0.0690 1.0116 0.1350 0.052 Uiso 1 1 calc R . .
C65 C 0.07533(18) 0.5311(2) 0.23099(9) 0.0459(8) Uani 1 1 d . . .
H65 H 0.0343 0.5176 0.2103 0.055 Uiso 1 1 calc R . .
C66 C 0.0590(2) 0.7683(2) -0.06781(10) 0.0503(9) Uani 1 1 d . . .
H66 H 0.0299 0.7138 -0.0731 0.060 Uiso 1 1 calc R . .
C67 C 0.42748(16) 0.7128(2) -0.02321(8) 0.0329(7) Uani 1 1 d . . .
H67 H 0.4315 0.7671 -0.0091 0.039 Uiso 1 1 calc R . .
C68 C 0.06383(17) 0.9225(2) 0.20107(8) 0.0347(7) Uani 1 1 d . . .
C69 C 0.16483(19) 0.8651(2) -0.07853(9) 0.0463(8) Uani 1 1 d . . .
C70 C 0.1652(2) 0.2419(2) 0.17347(9) 0.0452(8) Uani 1 1 d . . .
H70 H 0.1701 0.1879 0.1600 0.054 Uiso 1 1 calc R . .
C71 C 0.2159(2) 0.9444(2) 0.28911(9) 0.0522(9) Uani 1 1 d . . .
H71 H 0.2178 0.9393 0.3151 0.063 Uiso 1 1 calc R . .
C72 C 0.62022(18) 0.8008(2) 0.16611(9) 0.0448(8) Uani 1 1 d . . .
H72 H 0.5939 0.8501 0.1748 0.054 Uiso 1 1 calc R . .
C73 C 0.4027(3) 0.2634(2) 0.11429(12) 0.0649(13) Uani 1 1 d . . .
C74 C 0.36157(17) 0.6973(2) -0.05050(8) 0.0384(7) Uani 1 1 d . . .
H74 H 0.3210 0.7413 -0.0548 0.046 Uiso 1 1 calc R . .
C75 C 0.3255(3) 0.2455(2) 0.09831(12) 0.0676(12) Uani 1 1 d . . .
H75 H 0.3129 0.2211 0.0738 0.081 Uiso 1 1 calc R . .
C76 C 0.2317(2) 0.8841(3) -0.09772(11) 0.0637(11) Uani 1 1 d . . .
H76A H 0.2139 0.9255 -0.1186 0.096 Uiso 1 1 calc R . .
H76B H 0.2495 0.8273 -0.1070 0.096 Uiso 1 1 calc R . .
H76C H 0.2751 0.9119 -0.0800 0.096 Uiso 1 1 calc R . .
C77 C 0.63323(17) 0.6482(2) -0.00029(9) 0.0367(7) Uani 1 1 d . . .
H77 H 0.6318 0.6327 -0.0255 0.044 Uiso 1 1 calc R . .
C78 C 0.14432(19) 0.9258(2) -0.05348(9) 0.0479(8) Uani 1 1 d . . .
H78 H 0.1733 0.9803 -0.0481 0.057 Uiso 1 1 calc R . .
C79 C 0.5772(2) 1.0541(3) 0.19490(11) 0.0617(10) Uani 1 1 d . . .
H79A H 0.6210 1.0321 0.2141 0.093 Uiso 1 1 calc R . .
H79B H 0.5814 1.1199 0.1924 0.093 Uiso 1 1 calc R . .
H79C H 0.5788 1.0252 0.1711 0.093 Uiso 1 1 calc R . .
C80 C 0.1058(2) 0.2493(2) 0.19290(11) 0.0554(10) Uani 1 1 d . . .
H80 H 0.0697 0.2011 0.1926 0.066 Uiso 1 1 calc R . .
C81 C 0.21822(17) 0.31242(19) 0.17328(8) 0.0328(7) Uani 1 1 d . . .
C82 C 0.2668(2) 0.2619(2) 0.11689(10) 0.0535(9) Uani 1 1 d . . .
H82 H 0.2142 0.2477 0.1053 0.064 Uiso 1 1 calc R . .
C83 C 0.1155(2) 0.7031(2) 0.30986(10) 0.0594(10) Uani 1 1 d . . .
H83A H 0.0990 0.6800 0.3321 0.089 Uiso 1 1 calc R . .
H83B H 0.0757 0.7449 0.2966 0.089 Uiso 1 1 calc R . .
H83C H 0.1656 0.7349 0.3173 0.089 Uiso 1 1 calc R . .
O14 O 0.11962(12) 0.85847(14) 0.07595(6) 0.0371(5) Uani 1 1 d . . .
O18 O 0.14810(11) 0.51593(13) 0.09351(5) 0.0318(4) Uani 1 1 d . . .
O16 O 0.40528(10) 0.59834(14) 0.18405(6) 0.0350(5) Uani 1 1 d . . .
O15 O 0.28044(13) 0.72708(14) 0.19792(5) 0.0368(5) Uani 1 1 d . . .
O13 O 0.26814(14) 0.95673(14) 0.09668(6) 0.0469(6) Uani 1 1 d . . .
O19 O 0.19654(11) 0.56304(13) 0.02069(5) 0.0308(5) Uani 1 1 d . . .
C200 C 0.12115(15) 0.69218(19) 0.13612(8) 0.0289(6) Uani 1 1 d . . .
H20A H 0.0759 0.6826 0.1157 0.043 Uiso 1 1 calc R . .
H20B H 0.1141 0.7486 0.1491 0.043 Uiso 1 1 calc R . .
H20C H 0.1256 0.6414 0.1536 0.043 Uiso 1 1 calc R . .
C84 C 0.1179(2) 0.4342(2) 0.07522(10) 0.0486(9) Uani 1 1 d . . .
H84A H 0.0741 0.4485 0.0546 0.073 Uiso 1 1 calc R . .
H84B H 0.0995 0.3945 0.0930 0.073 Uiso 1 1 calc R . .
H84C H 0.1594 0.4037 0.0655 0.073 Uiso 1 1 calc R . .
C85 C 0.24477(17) 0.80425(19) 0.02542(7) 0.0332(7) Uani 1 1 d . . .
H85A H 0.2919 0.8013 0.0148 0.050 Uiso 1 1 calc R . .
H85B H 0.2323 0.8677 0.0295 0.050 Uiso 1 1 calc R . .
H85C H 0.2007 0.7762 0.0082 0.050 Uiso 1 1 calc R . .
C86 C 0.40518(16) 0.8174(2) 0.15590(8) 0.0350(7) Uani 1 1 d . . .
H86A H 0.4342 0.7785 0.1757 0.053 Uiso 1 1 calc R . .
H86B H 0.3801 0.8667 0.1670 0.053 Uiso 1 1 calc R . .
H86C H 0.4415 0.8429 0.1415 0.053 Uiso 1 1 calc R . .
C201 C 0.33522(16) 0.50207(17) 0.09503(8) 0.0320(7) Uani 1 1 d . . .
H20D H 0.3105 0.4786 0.0704 0.048 Uiso 1 1 calc R . .
H20E H 0.3212 0.4634 0.1144 0.048 Uiso 1 1 calc R . .
H20F H 0.3923 0.5023 0.0976 0.048 Uiso 1 1 calc R . .
C87 C 0.48118(18) 0.5816(2) 0.17708(11) 0.0533(9) Uani 1 1 d . . .
H87A H 0.4848 0.5183 0.1696 0.080 Uiso 1 1 calc R . .
H87B H 0.5207 0.5933 0.1998 0.080 Uiso 1 1 calc R . .
H87C H 0.4904 0.6215 0.1571 0.080 Uiso 1 1 calc R . .
C88 C 0.1215(2) 0.7864(2) -0.08543(10) 0.0556(10) Uani 1 1 d . . .
H88 H 0.1343 0.7435 -0.1025 0.067 Uiso 1 1 calc R . .
C89 C 0.25050(18) 0.5777(2) -0.00320(9) 0.0432(8) Uani 1 1 d . . .
H89A H 0.2371 0.6341 -0.0171 0.065 Uiso 1 1 calc R . .
H89B H 0.2475 0.5271 -0.0207 0.065 Uiso 1 1 calc R . .
H89C H 0.3039 0.5821 0.0118 0.065 Uiso 1 1 calc R . .
C90 C 0.3398(2) 0.9917(3) 0.08930(11) 0.0632(10) Uani 1 1 d . . .
H90A H 0.3727 1.0138 0.1125 0.095 Uiso 1 1 calc R . .
H90B H 0.3282 1.0417 0.0714 0.095 Uiso 1 1 calc R . .
H90C H 0.3675 0.9437 0.0789 0.095 Uiso 1 1 calc R . .
C91 C 0.2682(3) 0.7073(3) 0.23248(10) 0.0934(18) Uani 1 1 d . . .
H91A H 0.2124 0.6941 0.2309 0.140 Uiso 1 1 calc R . .
H91B H 0.2836 0.7591 0.2490 0.140 Uiso 1 1 calc R . .
H91C H 0.2996 0.6543 0.2424 0.140 Uiso 1 1 calc R . .
C202 C 0.05825(18) 0.9066(2) 0.08726(10) 0.0457(8) Uani 1 1 d . . .
H20G H 0.0350 0.8687 0.1040 0.069 Uiso 1 1 calc R . .
H20H H 0.0180 0.9224 0.0653 0.069 Uiso 1 1 calc R . .
H20I H 0.0793 0.9620 0.1003 0.069 Uiso 1 1 calc R . .
O501 O 0.4714(3) 0.9453(3) 0.03384(13) 0.0505(12) Uani 0.50 1 d P . .
H501 H 0.4738 0.8919 0.0418 0.076 Uiso 0.50 1 calc PR . .
C502 C 0.5252(5) 1.0040(5) 0.0610(2) 0.072(2) Uani 0.50 1 d P . .
H50A H 0.5052 1.0091 0.0840 0.107 Uiso 0.50 1 calc PR . .
H50B H 0.5279 1.0643 0.0502 0.107 Uiso 0.50 1 calc PR . .
H50C H 0.5777 0.9770 0.0666 0.107 Uiso 0.50 1 calc PR . .
H1 H 0.102(3) 0.812(3) 0.0656(14) 0.107 Uiso 1 1 d . . .
H2 H 0.153(3) 0.574(3) 0.0087(14) 0.107 Uiso 1 1 d . . .
H3 H 0.262(3) 0.779(3) 0.1886(14) 0.107 Uiso 1 1 d . . .
H4 H 0.390(3) 0.548(3) 0.1989(13) 0.107 Uiso 1 1 d . . .
H5 H 0.182(2) 0.508(3) 0.1187(13) 0.107 Uiso 1 1 d . . .
H6 H 0.244(2) 0.993(3) 0.1186(13) 0.107 Uiso 1 1 d . . .
C1S C 0.6519(4) 0.9023(5) 0.0160(3) 0.062(2) Uani 0.50 1 d P . .
H1S1 H 0.6929 0.8782 0.0360 0.093 Uiso 0.50 1 calc PR . .
H1S2 H 0.6493 0.8661 -0.0065 0.093 Uiso 0.50 1 calc PR . .
H1S3 H 0.6012 0.8998 0.0236 0.093 Uiso 0.50 1 calc PR . .
O1S O 0.6676(3) 0.9832(4) 0.00959(15) 0.0618(14) Uani 0.50 1 d P . .
H1S H 0.6326 1.0174 0.0146 0.093 Uiso 0.50 1 calc PR . .

loop_
_atom_site_aniso_label
_atom_site_aniso_U_11
_atom_site_aniso_U_22
_atom_site_aniso_U_33
_atom_site_aniso_U_23
_atom_site_aniso_U_13
_atom_site_aniso_U_12
Fe1 0.0256(2) 0.0237(2) 0.0175(2) -0.00121(15) 0.00589(15) 0.00066(16)
Fe2 0.0245(2) 0.0228(2) 0.0183(2) 0.00089(15) 0.00579(15) 0.00056(16)
Fe3 0.0288(2) 0.0224(2) 0.0187(2) -0.00096(15) 0.00557(16) 0.00216(16)
Fe4 0.0257(2) 0.0247(2) 0.0229(2) 0.00071(16) 0.01038(16) 0.00011(16)
O5 0.0218(9) 0.0265(9) 0.0178(9) -0.0014(7) 0.0074(7) -0.0001(7)
O6 0.0224(9) 0.0249(9) 0.0204(9) -0.0021(7) 0.0049(7) -0.0040(7)
O8 0.0257(9) 0.0265(10) 0.0164(9) 0.0019(7) 0.0055(7) 0.0014(8)
O7 0.0243(9) 0.0196(9) 0.0225(9) -0.0005(7) 0.0081(8) 0.0006(7)
O9 0.0326(10) 0.0243(10) 0.0223(10) 0.0054(8) 0.0054(8) -0.0020(8)
O4 0.0255(9) 0.0337(11) 0.0212(10) -0.0045(8) 0.0007(8) 0.0032(8)
O11 0.0427(11) 0.0222(10) 0.0234(10) -0.0037(8) 0.0079(9) 0.0034(8)
O10 0.0325(10) 0.0364(11) 0.0229(10) 0.0059(8) 0.0037(9) -0.0025(9)
O12 0.0516(12) 0.0276(11) 0.0320(12) 0.0000(9) 0.0103(10) 0.0081(9)
O3 0.0382(11) 0.0390(12) 0.0248(11) -0.0092(9) 0.0007(9) 0.0042(9)
O2 0.0320(11) 0.0369(12) 0.0418(13) 0.0050(9) 0.0172(9) 0.0052(9)
C1 0.0268(14) 0.0326(16) 0.0258(15) -0.0041(12) -0.0014(12) -0.0025(12)
C2 0.0205(13) 0.0411(17) 0.0331(16) -0.0052(13) 0.0059(12) -0.0016(13)
C3 0.0271(14) 0.0322(16) 0.0352(17) 0.0003(13) 0.0082(13) -0.0021(12)
C4 0.0248(13) 0.0300(15) 0.0227(15) 0.0012(12) 0.0074(12) -0.0033(12)
C5 0.0333(16) 0.0391(18) 0.0373(18) 0.0033(14) 0.0047(14) 0.0009(14)
C6 0.0433(17) 0.0340(16) 0.0297(17) -0.0100(13) 0.0143(14) 0.0022(13)
C7 0.0258(14) 0.0257(15) 0.0278(15) -0.0034(12) 0.0063(12) 0.0002(12)
C8 0.0290(14) 0.0308(15) 0.0294(16) 0.0005(12) 0.0120(12) -0.0008(12)
C9 0.0430(17) 0.0367(17) 0.0272(16) -0.0006(13) -0.0025(14) -0.0024(14)
C10 0.0250(14) 0.0280(15) 0.0267(15) 0.0019(12) 0.0099(12) -0.0026(12)
C11 0.0221(13) 0.0377(17) 0.0147(13) -0.0033(12) 0.0028(11) -0.0025(13)
C12 0.0390(16) 0.0295(16) 0.0293(16) -0.0100(13) 0.0015(13) -0.0013(13)
C13 0.0395(17) 0.0393(18) 0.0337(17) 0.0105(14) 0.0037(14) 0.0028(14)
C14 0.0300(14) 0.0284(15) 0.0203(14) -0.0003(12) 0.0129(12) 0.0029(12)
C15 0.0277(15) 0.0368(17) 0.0323(16) -0.0004(13) 0.0039(13) -0.0089(13)
C16 0.0417(16) 0.0236(14) 0.0297(16) -0.0072(12) 0.0094(13) 0.0064(13)
O1 0.0448(12) 0.0332(12) 0.0595(15) 0.0021(10) 0.0355(11) -0.0039(10)
C17 0.0419(18) 0.0322(17) 0.045(2) -0.0005(14) -0.0018(15) 0.0029(14)
C18 0.0268(15) 0.0335(16) 0.0385(18) -0.0057(13) 0.0051(13) -0.0040(13)
C19 0.0316(15) 0.0363(16) 0.0215(14) 0.0031(12) 0.0132(12) -0.0019(13)
C20 0.0438(17) 0.0334(16) 0.0287(16) -0.0105(13) 0.0076(14) 0.0027(14)
C21 0.0486(19) 0.0405(18) 0.0357(18) 0.0000(14) 0.0198(15) 0.0019(15)
C22 0.0296(16) 0.0394(19) 0.065(2) -0.0007(17) 0.0114(16) 0.0012(14)
C23 0.058(2) 0.077(3) 0.0312(19) 0.0058(18) 0.0021(16) -0.015(2)
C24 0.0357(15) 0.0322(16) 0.0304(16) 0.0020(13) 0.0156(13) -0.0041(13)
C25 0.0360(16) 0.0333(16) 0.0291(16) 0.0031(13) 0.0092(13) -0.0031(13)
C26 0.058(2) 0.0377(19) 0.042(2) -0.0017(15) -0.0032(17) 0.0028(16)
C27 0.0421(17) 0.0345(17) 0.0287(16) 0.0037(13) 0.0115(14) 0.0027(14)
C28 0.0511(19) 0.053(2) 0.0305(18) -0.0119(15) 0.0005(15) 0.0004(16)
C29 0.0289(15) 0.058(2) 0.0292(17) -0.0016(15) 0.0064(13) -0.0101(15)
C30 0.056(2) 0.0446(19) 0.0360(19) -0.0014(15) 0.0168(16) 0.0011(16)
C31 0.0286(16) 0.052(2) 0.053(2) -0.0111(16) 0.0193(15) -0.0032(14)
C32 0.0454(19) 0.044(2) 0.060(2) 0.0137(17) 0.0042(17) 0.0083(16)
C33 0.0342(16) 0.0481(19) 0.0315(17) 0.0006(14) 0.0017(13) -0.0021(14)
C34 0.0443(18) 0.052(2) 0.0300(17) -0.0043(15) 0.0113(14) -0.0033(16)
C35 0.0365(17) 0.049(2) 0.0364(18) -0.0023(15) -0.0047(14) 0.0030(15)
C36 0.0416(17) 0.0338(17) 0.0449(19) -0.0059(14) 0.0187(15) 0.0017(14)
C37 0.0420(18) 0.054(2) 0.0252(16) 0.0036(15) 0.0037(14) -0.0029(16)
C38 0.0254(15) 0.0468(19) 0.0440(19) -0.0184(15) 0.0118(14) -0.0045(14)
C39 0.0348(16) 0.0411(17) 0.0254(16) -0.0064(13) 0.0091(13) -0.0054(14)
C40 0.0365(16) 0.0441(18) 0.0350(18) 0.0003(14) 0.0139(14) 0.0053(14)
C41 0.065(2) 0.039(2) 0.080(3) 0.0248(19) 0.042(2) 0.0152(17)
C42 0.077(3) 0.042(2) 0.046(2) 0.0093(17) -0.0127(19) -0.0063(19)
C43 0.063(2) 0.0200(15) 0.0376(18) 0.0054(13) 0.0233(16) 0.0054(14)
C44 0.057(2) 0.045(2) 0.0334(18) -0.0022(15) 0.0009(16) -0.0196(17)
C45 0.0447(19) 0.0442(19) 0.059(2) -0.0033(17) 0.0254(17) -0.0110(16)
C46 0.0339(15) 0.0263(14) 0.0225(14) 0.0047(11) 0.0059(12) 0.0001(12)
C47 0.0213(14) 0.0461(19) 0.051(2) -0.0044(16) 0.0070(14) -0.0030(13)
C48 0.0405(17) 0.0466(19) 0.0427(19) -0.0148(16) 0.0184(15) 0.0034(15)
C49 0.0309(16) 0.070(2) 0.0283(17) -0.0125(16) 0.0125(13) -0.0083(16)
C50 0.0534(19) 0.0381(18) 0.0275(17) -0.0019(13) 0.0043(15) -0.0051(15)
C51 0.0374(16) 0.0446(18) 0.0324(17) -0.0031(14) 0.0094(14) -0.0072(14)
C52 0.053(2) 0.046(2) 0.044(2) -0.0096(16) 0.0196(17) -0.0112(16)
C53 0.103(3) 0.074(3) 0.033(2) -0.0040(19) 0.002(2) -0.025(2)
C54 0.059(2) 0.077(3) 0.046(2) -0.007(2) -0.0112(18) -0.001(2)
C55 0.155(5) 0.079(3) 0.113(4) 0.042(3) 0.110(4) 0.050(3)
C56 0.054(2) 0.063(2) 0.0289(18) -0.0094(16) 0.0175(16) -0.0033(17)
C57 0.0457(19) 0.051(2) 0.055(2) -0.0036(17) 0.0149(17) 0.0138(17)
C58 0.058(2) 0.0302(17) 0.046(2) 0.0102(14) 0.0282(17) 0.0112(15)
C59 0.0427(19) 0.058(2) 0.067(3) -0.0150(19) 0.0135(18) -0.0001(17)
C60 0.0448(18) 0.047(2) 0.0362(18) 0.0054(15) 0.0053(15) -0.0019(16)
C61 0.0429(18) 0.0393(18) 0.0430(19) -0.0052(15) 0.0024(15) -0.0098(15)
C62 0.0345(18) 0.047(2) 0.078(3) 0.0093(19) 0.0070(18) 0.0122(16)
C63 0.050(2) 0.0358(18) 0.050(2) 0.0063(15) 0.0019(16) -0.0091(16)
C64 0.0416(18) 0.0438(19) 0.047(2) -0.0036(15) 0.0144(16) 0.0102(15)
C65 0.0421(18) 0.050(2) 0.043(2) -0.0054(16) 0.0032(15) 0.0006(16)
C66 0.063(2) 0.0415(19) 0.050(2) 0.0042(16) 0.0190(18) -0.0043(17)
C67 0.0378(16) 0.0392(17) 0.0252(16) 0.0004(13) 0.0148(13) 0.0032(14)
C68 0.0426(17) 0.0376(17) 0.0283(16) -0.0116(13) 0.0177(14) 0.0014(14)
C69 0.050(2) 0.050(2) 0.040(2) 0.0199(16) 0.0126(16) 0.0050(17)
C70 0.062(2) 0.0287(17) 0.047(2) -0.0074(14) 0.0167(17) -0.0067(15)
C71 0.066(2) 0.068(2) 0.0252(18) -0.0084(16) 0.0160(17) -0.0004(19)
C72 0.0402(18) 0.054(2) 0.0389(19) -0.0090(16) 0.0058(15) -0.0051(16)
C73 0.115(4) 0.0338(19) 0.068(3) 0.0241(19) 0.069(3) 0.029(2)
C74 0.0376(17) 0.052(2) 0.0264(16) 0.0035(14) 0.0079(13) 0.0080(15)
C75 0.118(4) 0.044(2) 0.055(3) 0.0060(18) 0.051(3) 0.019(2)
C76 0.069(2) 0.064(2) 0.066(3) 0.024(2) 0.031(2) 0.007(2)
C77 0.0368(16) 0.0424(18) 0.0366(18) -0.0044(14) 0.0214(14) -0.0012(14)
C78 0.0498(19) 0.050(2) 0.042(2) 0.0100(16) 0.0063(16) -0.0102(17)
C79 0.047(2) 0.068(3) 0.068(3) 0.005(2) 0.0084(19) -0.0119(18)
C80 0.059(2) 0.0346(19) 0.079(3) -0.0112(18) 0.030(2) -0.0182(17)
C81 0.0432(17) 0.0298(16) 0.0273(16) 0.0038(12) 0.0117(13) 0.0011(13)
C82 0.090(3) 0.0326(18) 0.045(2) 0.0020(15) 0.029(2) 0.0074(18)
C83 0.073(3) 0.059(2) 0.050(2) -0.0112(18) 0.022(2) 0.011(2)
O14 0.0357(11) 0.0355(12) 0.0367(12) -0.0085(9) -0.0005(9) 0.0092(9)
O18 0.0377(11) 0.0282(10) 0.0280(11) -0.0001(9) 0.0031(9) -0.0090(9)
O16 0.0245(10) 0.0418(12) 0.0382(12) 0.0144(10) 0.0050(9) 0.0016(9)
O15 0.0571(13) 0.0355(12) 0.0193(11) 0.0009(9) 0.0114(9) 0.0119(10)
O13 0.0649(15) 0.0312(12) 0.0489(14) 0.0002(10) 0.0216(12) -0.0062(11)
O19 0.0334(11) 0.0371(11) 0.0233(11) -0.0070(9) 0.0089(9) -0.0004(9)
C200 0.0244(14) 0.0381(16) 0.0270(15) 0.0016(12) 0.0118(12) 0.0020(12)
C84 0.057(2) 0.0360(18) 0.051(2) -0.0060(15) 0.0066(17) -0.0180(16)
C85 0.0424(17) 0.0370(17) 0.0213(15) 0.0048(12) 0.0091(13) 0.0011(14)
C86 0.0342(15) 0.0357(17) 0.0330(17) -0.0051(13) 0.0016(13) -0.0056(13)
C201 0.0380(16) 0.0232(15) 0.0385(17) 0.0012(12) 0.0164(14) 0.0037(12)
C87 0.0371(18) 0.064(2) 0.062(2) 0.0207(19) 0.0160(17) 0.0077(17)
C88 0.078(3) 0.050(2) 0.048(2) 0.0078(17) 0.031(2) 0.0065(19)
C89 0.0466(18) 0.054(2) 0.0339(18) -0.0092(15) 0.0189(15) -0.0006(16)
C90 0.077(3) 0.053(2) 0.062(3) 0.0063(19) 0.022(2) -0.016(2)
C91 0.206(6) 0.054(2) 0.036(2) 0.0110(18) 0.061(3) 0.032(3)
C202 0.0389(17) 0.0383(18) 0.059(2) -0.0104(16) 0.0077(16) 0.0121(15)
O501 0.072(3) 0.025(2) 0.058(3) 0.018(2) 0.022(3) 0.003(2)
C502 0.110(7) 0.041(4) 0.078(6) 0.010(4) 0.051(5) 0.007(4)
C1S 0.030(3) 0.045(4) 0.114(7) 0.047(4) 0.025(4) 0.016(3)
O1S 0.046(3) 0.068(4) 0.067(4) 0.015(3) 0.003(3) -0.012(2)

loop_
_geom_bond_atom_site_label_1
_geom_bond_atom_site_label_2
_geom_bond_distance
_geom_bond_site_symmetry_2
_geom_bond_publ_flag
Fe1 O5 2.0927(17) . ?
Fe1 O4 2.1045(17) . ?
Fe1 O7 2.1137(17) . ?
Fe1 O19 2.1272(19) . ?
Fe1 O18 2.1408(19) . ?
Fe1 O8 2.2228(17) . ?
Fe2 O5 2.1046(17) . ?
Fe2 O16 2.1144(18) . ?
Fe2 O15 2.1246(19) . ?
Fe2 O9 2.1259(17) . ?
Fe2 O6 2.1569(17) . ?
Fe2 O7 2.1589(17) . ?
Fe3 O5 2.1000(17) . ?
Fe3 O11 2.1074(18) . ?
Fe3 O13 2.116(2) . ?
Fe3 O14 2.142(2) . ?
Fe3 O8 2.1428(17) . ?
Fe3 O6 2.1722(17) . ?
Fe4 O8 2.0367(17) . ?
Fe4 O6 2.0415(17) . ?
Fe4 O7 2.0620(17) . ?
Fe4 O1 2.096(2) . ?
Fe4 O2 2.2099(19) . ?
O5 C200 1.435(3) . ?
O6 C86 1.423(3) . ?
O8 C85 1.434(3) . ?
O7 C201 1.429(3) . ?
O9 C14 1.275(3) . ?
O4 C4 1.274(3) . ?
O11 C7 1.279(3) . ?
O10 C14 1.234(3) . ?
O12 C7 1.238(3) . ?
O3 C4 1.231(3) . ?
O2 C11 1.257(3) . ?
C1 C5 1.401(4) . ?
C1 C18 1.413(4) . ?
C1 C4 1.517(4) . ?
C2 C39 1.393(4) . ?
C2 C38 1.394(4) . ?
C2 C18 1.485(4) . ?
C3 C47 1.398(4) . ?
C3 C10 1.412(4) . ?
C3 C15 1.491(4) . ?
C5 C32 1.400(4) . ?
C5 C13 1.497(4) . ?
C6 C56 1.395(4) . ?
C6 C16 1.410(4) . ?
C6 C68 1.482(4) . ?
C7 C16 1.512(4) . ?
C8 C10 1.400(4) . ?
C8 C77 1.402(4) . ?
C8 C19 1.478(4) . ?
C9 C35 1.390(4) . ?
C9 C12 1.393(4) . ?
C10 C11 1.506(3) . ?
C11 O1 1.246(3) . ?
C12 C17 1.394(4) . ?
C12 C20 1.496(4) . ?
C13 C60 1.377(4) . ?
C13 C66 1.383(5) . ?
C14 C46 1.514(4) . ?
C15 C26 1.383(4) . ?
C15 C33 1.389(4) . ?
C16 C20 1.402(4) . ?
C17 C63 1.382(4) . ?
C18 C22 1.379(4) . ?
C19 C67 1.402(4) . ?
C19 C27 1.402(4) . ?
C20 C28 1.395(4) . ?
C21 C34 1.379(4) . ?
C21 C57 1.384(5) . ?
C21 C83 1.517(4) . ?
C22 C62 1.381(5) . ?
C23 C29 1.509(4) . ?
C24 C40 1.385(4) . ?
C24 C65 1.388(4) . ?
C24 C25 1.492(4) . ?
C25 C45 1.388(4) . ?
C25 C46 1.412(4) . ?
C26 C42 1.388(5) . ?
C27 C50 1.375(4) . ?
C28 C71 1.380(5) . ?
C29 C49 1.383(4) . ?
C29 C51 1.386(4) . ?
C30 C52 1.381(5) . ?
C30 C68 1.386(4) . ?
C31 C77 1.367(4) . ?
C31 C47 1.377(4) . ?
C32 C62 1.379(5) . ?
C33 C72 1.390(4) . ?
C34 C40 1.387(4) . ?
C35 C61 1.376(4) . ?
C36 C64 1.380(4) . ?
C36 C68 1.390(4) . ?
C37 C74 1.384(4) . ?
C37 C50 1.392(4) . ?
C37 C54 1.511(4) . ?
C38 C49 1.388(4) . ?
C39 C51 1.381(4) . ?
C41 C58 1.390(4) . ?
C41 C73 1.395(6) . ?
C42 C44 1.387(5) . ?
C43 C58 1.381(5) . ?
C43 C82 1.401(5) . ?
C43 C81 1.490(4) . ?
C44 C72 1.371(5) . ?
C44 C53 1.519(5) . ?
C45 C80 1.387(5) . ?
C46 C81 1.400(4) . ?
C48 C52 1.379(5) . ?
C48 C64 1.392(4) . ?
C48 C59 1.518(4) . ?
C55 C73 1.524(5) . ?
C56 C71 1.367(5) . ?
C57 C65 1.378(4) . ?
C60 C78 1.382(4) . ?
C61 C63 1.396(4) . ?
C61 C79 1.515(4) . ?
C66 C88 1.402(5) . ?
C67 C74 1.378(4) . ?
C69 C88 1.380(5) . ?
C69 C78 1.383(5) . ?
C69 C76 1.508(5) . ?
C70 C80 1.378(4) . ?
C70 C81 1.393(4) . ?
C73 C75 1.376(6) . ?
C75 C82 1.364(5) . ?
O14 C202 1.416(3) . ?
O18 C84 1.427(3) . ?
O16 C87 1.420(3) . ?
O15 C91 1.362(4) . ?
O13 C90 1.427(4) . ?
O19 C89 1.429(3) . ?
O501 C502 1.494(9) . ?
C1S O1S 1.259(7) . ?
